data_2006620
loop_
_publ_author_name
'Swenson, Dale C.'
'Yamamoto, Michiharu'
'Burton, Donald J.'

_publ_section_title
;
 A <i>trans</i>-1,2-Diarylhexafluorocyclobutane
;
_journal_issue 10
_journal_name_full 'Acta Crystallographica Section C'
_journal_page_first 1445
_journal_page_last 1447
_journal_paper_doi 10.1107/S0108270197003764
_journal_volume 53
_journal_year 1997
_chemical_formula_moiety 'C44 H24 F6 N2 O6,C4 H10 O1 '
_chemical_formula_sum 'C48 H34 F6 N2 O7'
_chemical_formula_weight 864.81
_chemical_name_systematic ' ?'
_space_group_crystal_system triclinic
_space_group_IT_number 2
_space_group_name_Hall '-P 1'
_space_group_name_H-M_alt 'P -1'
_atom_type_scat_source IntTabIV
_cell_angle_alpha 102.81(2)
_cell_angle_beta 104.94(2)
_cell_angle_gamma 102.71(2)
_cell_formula_units_Z 2
_cell_length_a 13.891(2)
_cell_length_b 15.426(3)
_cell_length_c 11.014(2)
_cell_measurement_reflns_used 25
_cell_measurement_temperature 291
_cell_measurement_theta_max 12
_cell_measurement_theta_min 11
_cell_volume 2125.2(8)
_computing_cell_refinement 'CAD4 Operations Manual'
_computing_data_collection 'CAD4 Operations Manual (Enraf-Nonius, 1977)'
_computing_data_reduction 'PROCESS in MolEN (Fair, 1990)'
_computing_molecular_graphics ORTEPII_(Johnson,_1976)
_computing_publication_material 'CIF VAX in MolEN'
_computing_structure_refinement 'LSFM in MolEN'
_computing_structure_solution direct_methods_(MULTAN80;_Main_et_al.,_1980)
_diffrn_ambient_temperature 291
_diffrn_measurement_device Enraf_Nonius_CAD4
_diffrn_measurement_method \q/2\q
_diffrn_radiation_type 'Mo K\a'
_diffrn_radiation_wavelength 0.71073
_diffrn_reflns_av_R_equivalents 0.022
_diffrn_reflns_limit_h_max 16
_diffrn_reflns_limit_h_min -16
_diffrn_reflns_limit_k_max 18
_diffrn_reflns_limit_k_min -17
_diffrn_reflns_limit_l_max 3
_diffrn_reflns_limit_l_min -13
_diffrn_reflns_number 8643
_diffrn_reflns_theta_max 25.0
_diffrn_reflns_theta_min 2.0
_diffrn_standards_decay_% 17.7
_diffrn_standards_interval_time 240
_diffrn_standards_number 4
_exptl_absorpt_coefficient_mu 0.102
_exptl_absorpt_correction_type none
_exptl_crystal_colour colorless
_exptl_crystal_density_diffrn 1.35
_exptl_crystal_density_method 'not done'
_exptl_crystal_description thick_plate
_exptl_crystal_F_000 892
_exptl_crystal_size_max 0.55
_exptl_crystal_size_mid 0.35
_exptl_crystal_size_min 0.20
_refine_diff_density_max 0.43
_refine_diff_density_min -0.07
_refine_ls_abs_structure_details
;
?
;
_refine_ls_extinction_method none
_refine_ls_goodness_of_fit_obs 1.469
_refine_ls_hydrogen_treatment 'H atoms refined using a riding model, U = 1.3U of the bonded atom'
_refine_ls_matrix_type full
_refine_ls_number_parameters 558
_refine_ls_number_reflns 4348
_refine_ls_number_restraints 0
_refine_ls_R_factor_all 0.000
_refine_ls_R_factor_obs .054
_refine_ls_shift/esd_max 0.024
_refine_ls_structure_factor_coef F
_refine_ls_weighting_scheme sigma
_refine_ls_wR_factor_obs .078
_reflns_number_observed 4348
_reflns_number_total 7401
_reflns_observed_criterion >2.0\s(I)
_cod_data_source_file sx1009.cif
_cod_data_source_block bur23
_cod_depositor_comments
;
 Updating space group information and adding the symmetry operation list.

 Antanas Vaitkus,
 2018-06-14
;
_cod_original_cell_volume 2125(2)
_cod_original_sg_symbol_H-M 'P -1 '
_cod_database_code 2006620

loop_
_space_group_symop_id
_space_group_symop_operation_xyz
1 x,y,z
2 -x,-y,-z

loop_
_atom_site_aniso_label
_atom_site_aniso_U_11
_atom_site_aniso_U_22
_atom_site_aniso_U_33
_atom_site_aniso_U_12
_atom_site_aniso_U_13
_atom_site_aniso_U_23
F1 .0575(9) .0670(10) .0391(7) .0209(8) .0112(6) .0120(7)
F2 .0509(9) .0620(10) .0363(7) .0120(8) .0081(6) .0071(7)
F3B .0900(10) .0560(10) .0503(8) .0107(9) .0280(7) -.0060(8)
F3A .0730(10) .0750(10) .0770(10) .0375(8) .0271(8) .0177(9)
F4A .0670(10) .0590(10) .0700(10) -.0060(10) .0221(8) -.0052(9)
F4B .1260(10) .0610(10) .0840(10) .0400(10) .0529(9) .0340(8)
O17 .0890(10) .0550(10) .0600(10) .0220(10) .0411(8) .0224(8)
O25 .116(2) .0810(10) .0610(10) .0400(10) .0310(10) .0250(10)
O32 .114(2) .078(2) .0580(10) .0330(10) .0320(10) .0090(10)
O47 .0580(10) .0670(10) .0480(10) .0050(10) .0270(8) -.0080(10)
O55 .0470(10) .096(2) .0810(10) .0120(10) .0130(10) -.0140(10)
O62 .0460(10) .0640(10) .0550(10) .0140(10) .0097(9) .0040(10)
O73 .163(4) .198(4) .142(3) .039(3) .033(3) .016(3)
N24 .0470(10) .0560(10) .0530(10) .0190(10) .0180(10) .0140(10)
N54 .0410(10) .0470(10) .0420(10) .0050(10) .0093(9) -.0050(10)
C1 .047(2) .046(2) .0340(10) .0090(10) .0080(10) .0040(10)
C2 .0420(10) .049(2) .0310(10) .0110(10) .0090(10) .0040(10)
C3 .060(2) .050(2) .0390(10) .0150(10) .0130(10) -.0010(10)
C4 .065(2) .051(2) .0470(10) .0140(10) .0190(10) .0120(10)
C11 .0410(10) .045(2) .0350(10) .0030(10) .0110(10) .0020(10)
C12 .048(2) .049(2) .0420(10) .0080(10) .0120(10) .0080(10)
C13 .049(2) .060(2) .0510(10) .0070(10) .0230(10) .0140(10)
C14 .0460(10) .069(2) .0490(10) .0180(10) .0210(10) .0130(10)
C15 .0420(10) .054(2) .0420(10) .0090(10) .0110(10) .0080(10)
C16 .0400(10) .053(2) .0380(10) .0070(10) .0130(10) .0080(10)
C18 .051(2) .054(2) .0400(10) .0130(10) .0160(10) .0120(10)
C19 .059(2) .060(2) .0490(10) .006(2) .0070(10) .0170(10)
C20 .079(2) .073(2) .099(2) .012(2) .034(2) .046(2)
C21 .128(3) .111(2) .073(2) .049(2) .054(2) .053(2)
C22 .132(3) .104(3) .046(2) .050(2) .020(2) .017(2)
C23 .077(2) .063(2) .053(2) .009(2) .009(2) .005(2)
C25 .051(2) .070(2) .0520(10) .0200(10) .0180(10) .0170(10)
C26 .045(2) .062(2) .077(2) .0230(10) .0230(10) .0280(10)
C27 .063(2) .095(2) .099(2) .037(2) .037(2) .050(2)
C28 .073(2) .084(2) .144(3) .042(2) .046(2) .057(2)
C29 .080(2) .059(2) .165(3) .031(2) .045(2) .034(2)
C30 .077(2) .068(2) .102(3) .025(2) .028(2) .011(2)
C31 .047(2) .058(2) .079(2) .0170(10) .0210(10) .017(2)
C32 .053(2) .066(2) .057(2) .0220(10) .0180(10) .0080(10)
C41 .0400(10) .046(2) .0390(10) .0090(10) .0130(10) .0050(10)
C42 .0470(10) .052(2) .0400(10) .0120(10) .0160(10) .0030(10)
C43 .052(2) .062(2) .0520(10) .0140(10) .0280(10) .0070(10)
C44 .044(2) .054(2) .0500(10) .0060(10) .0170(10) .0050(10)
C45 .0400(10) .047(2) .0390(10) .0070(10) .0090(10) .0000(10)
C46 .0460(10) .053(2) .0390(10) .0120(10) .0170(10) .0070(10)
C48 .059(2) .048(2) .0480(10) .0130(10) .0270(10) .0010(10)
C49 .087(2) .104(3) .069(2) .046(2) .017(2) .007(2)
C50 .084(2) .116(3) .123(3) .051(2) .028(2) -.017(3)
C51 .107(2) .086(3) .143(2) .010(2) .0900(10) -.018(2)
C52 .135(3) .099(3) .086(2) .027(2) .0770(10) .024(2)
C53 .083(2) .081(2) .064(2) .026(2) .0370(10) .025(2)
C55 .052(2) .057(2) .051(2) .005(2) .0110(10) .0020(10)
C56 .059(2) .044(2) .0420(10) .0080(10) .0110(10) .0030(10)
C57 .065(2) .064(2) .053(2) .002(2) .006(2) .000(2)
C58 .093(2) .055(2) .042(2) .000(2) .012(2) -.005(2)
C59 .101(2) .055(2) .047(2) .020(2) .0290(10) .0010(10)
C60 .077(2) .054(2) .0550(10) .0240(10) .0270(10) .0120(10)
C61 .056(2) .039(2) .0410(10) .0110(10) .0110(10) .0070(10)
C62 .047(2) .045(2) .0450(10) .0090(10) .0120(10) .0080(10)
C71 .160(5) .173(5) .257(5) .063(4) .091(4) .112(4)
C72 .197(6) .212(6) .214(5) .059(5) .077(5) .106(4)

loop_
_atom_site_label
_atom_site_fract_x
_atom_site_fract_y
_atom_site_fract_z
_atom_site_U_iso_or_equiv
_atom_site_thermal_displace_type
_atom_site_calc_flag
F1 .14150(10) .36150(10) -.13440(10) .0556(5) Uani ?
F2 .26240(10) .35000(10) .18890(10) .0532(5) Uani ?
F3B .20450(10) .50080(10) .2576(2) .0699(6) Uani ?
F3A .07830(10) .46150(10) .0723(2) .0726(7) Uani ?
F4A .34820(10) .52080(10) .1362(2) .0737(7) Uani ?
F4B .2279(2) .54120(10) -.0164(2) .0822(7) Uani ?
O17 .3571(2) .46110(10) -.1391(2) .0637(7) Uani ?
O25 .3925(2) .1511(2) .1508(2) .0828(9) Uani ?
O32 .3502(2) .0370(2) -.2857(2) .0834(9) Uani ?
O47 .0615(2) .3365(2) .2499(2) .0623(7) Uani ?
O55 -.2117(2) .0108(2) -.2915(2) .0845(9) Uani ?
O62 .1371(2) .0367(2) -.1682(2) .0591(7) Uani ?
O73 .3585(4) .7910(4) .3487(4) .179(2) Uani ?
N24 .3784(2) .1185(2) -.0694(2) .0515(8) Uani ?
N54 -.0329(2) .0412(2) -.1986(2) .0486(8) Uani ?
C1 .2262(2) .3793(2) -.0201(2) .0452(9) Uani ?
C2 .1802(2) .3542(2) .0884(2) .0432(9) Uani ?
C3 .1740(2) .4553(2) .1290(3) .0530(10) Uani ?
C4 .2493(3) .4841(2) .0540(3) .0550(10) Uani ?
C11 .3057(2) .3374(2) -.0564(2) .0439(9) Uani ?
C12 .3649(2) .3763(2) -.1269(3) .0489(9) Uani ?
C13 .4304(2) .3319(2) -.1751(3) .0540(10) Uani ?
C14 .4352(2) .2473(2) -.1561(3) .0540(10) Uani ?
C15 .3765(2) .2078(2) -.0863(3) .0485(9) Uani ?
C16 .3138(2) .2533(2) -.0355(2) .0458(9) Uani ?
C18 .3761(2) .4893(2) -.2452(3) .0489(9) Uani ?
C19 .4399(3) .5776(2) -.2178(3) .0600(10) Uani ?
C20 .4555(3) .6098(3) -.3199(4) .0810(10) Uani ?
C21 .4090(3) .5542(3) -.4476(3) .0930(10) Uani ?
C22 .3459(4) .4666(3) -.4729(3) .094(2) Uani ?
C23 .3289(3) .4333(3) -.3723(3) .0710(10) Uani ?
C25 .3806(2) .0958(2) .0475(3) .0580(10) Uani ?
C26 .3675(2) -.0053(2) .0177(3) .0580(10) Uani ?
C27 .3637(3) -.0625(3) .0970(3) .0770(10) Uani ?
C28 .3505(3) -.1553(3) .0409(4) .0910(10) Uani ?
C29 .3415(3) -.1893(3) -.0878(5) .098(2) Uani ?
C30 .3428(3) -.1330(3) -.1703(4) .0840(10) Uani ?
C31 .3559(2) -.0391(2) -.1131(3) .0610(10) Uani ?
C32 .3603(2) .0387(2) -.1732(3) .0590(10) Uani ?
C41 .0884(2) .2706(2) .0532(2) .0438(9) Uani ?
C42 .0291(2) .2632(2) .1372(3) .0482(9) Uani ?
C43 -.0526(2) .1837(2) .1095(3) .0550(10) Uani ?
C44 -.0737(2) .1093(2) -.0004(3) .0520(10) Uani ?
C45 -.0152(2) .1157(2) -.0838(3) .0459(9) Uani ?
C46 .0637(2) .1962(2) -.0587(2) .0469(9) Uani ?
C48 -.0099(2) .3535(2) .3148(3) .0520(10) Uani ?
C49 -.0936(3) .3794(3) .2568(4) .0890(10) Uani ?
C50 -.1576(3) .4022(3) .3282(5) .114(2) Uani ?
C51 -.1344(3) .4003(3) .4552(4) .114(2) Uani ?
C52 -.0498(3) .3776(3) .5129(3) .100(2) Uani ?
C53 .0135(3) .3529(3) .4425(3) .0720(10) Uani ?
C55 -.1311(3) -.0042(2) -.2975(3) .0590(10) Uani ?
C56 -.1105(2) -.0686(2) -.4035(3) .0520(10) Uani ?
C57 -.1784(3) -.1264(3) -.5245(3) .0690(10) Uani ?
C58 -.1353(3) -.1750(3) -.6064(3) .0730(10) Uani ?
C59 -.0306(3) -.1668(2) -.5701(3) .0700(10) Uani ?
C60 .0376(3) -.1081(2) -.4478(3) .0610(10) Uani ?
C61 -.0050(2) -.0601(2) -.3661(3) .0480(9) Uani ?
C62 .0466(2) .0101(2) -.2346(3) .0479(9) Uani ?
C71 .1833(5) .7321(5) .2289(7) .181(3) Uani ?
C72 .2587(6) .7746(6) .3532(7) .198(4) Uani ?
C74 .4308(9) .8360(8) .4770(10) .272(5) Uiso ?
C75 .5237(9) .8330(8) .4980(10) .261(5) Uiso ?
H13 .4717 .3597 -.2208 .0596 Uiso calc
H14 .4784 .2160 -.1907 .0594 Uiso calc
H16 .2757 .2268 .0143 .0504 Uiso calc
H19 .4728 .6159 -.1294 .0663 Uiso calc
H20 .4988 .6711 -.3021 .0891 Uiso calc
H21 .4207 .5765 -.5178 .1024 Uiso calc
H22 .3134 .4281 -.5613 .1031 Uiso calc
H23 .2849 .3721 -.3904 .0779 Uiso calc
H27 .3698 -.0389 .1869 .0850 Uiso calc
H28 .3476 -.1965 .0933 .1001 Uiso calc
H29 .3341 -.2534 -.1223 .1082 Uiso calc
H30 .3352 -.1571 -.2606 .0929 Uiso calc
H43 -.0940 .1803 .1658 .0609 Uiso calc
H44 -.1282 .0541 -.0182 .0573 Uiso calc
H46 .1016 .2008 -.1187 .0515 Uiso calc
H49 -.1077 .3818 .1687 .0974 Uiso calc
H50 -.2173 .4191 .2890 .1252 Uiso calc
H51 -.1788 .4152 .5040 .1251 Uiso calc
H52 -.0336 .3786 .6025 .1103 Uiso calc
H53 .0728 .3357 .4823 .0797 Uiso calc
H57 -.2508 -.1323 -.5500 .0760 Uiso calc
H58 -.1794 -.2154 -.6903 .0799 Uiso calc
H59 -.0040 -.2015 -.6292 .0770 Uiso calc
H60 .1101 -.1019 -.4224 .0668 Uiso calc
H71A .1157 .7223 .2375 .1994 Uiso calc
H71B .1909 .7712 .1742 .1994 Uiso calc
H71C .1921 .6741 .1906 .1994 Uiso calc
H72A .2485 .8322 .3907 .2184 Uiso calc
H72B .2497 .7351 .4070 .2184 Uiso calc
H74A .4043 .8088 .5358 .2995 Uiso calc
H74B .4331 .8998 .4979 .2995 Uiso calc
H75A .5636 .8655 .5868 .2874 Uiso calc
H75B .5243 .7699 .4796 .2874 Uiso calc
H75C .5530 .8610 .4417 .2874 Uiso calc

loop_
_geom_angle_atom_site_label_1
_geom_angle_atom_site_label_2
_geom_angle_atom_site_label_3
_geom_angle
_geom_angle_publ_flag
C12 O17 C18 120.1(3) no
C42 O47 C48 119.3(2) no
C72 O73 C74 110.0(7) no
C15 N24 C25 124.2(3) no
C15 N24 C32 124.0(3) no
C25 N24 C32 110.9(3) no
C45 N54 C55 124.4(3) no
C45 N54 C62 124.2(2) no
C55 N54 C62 111.1(2) no
F1 C1 C2 107.5(2) yes
F1 C1 C4 104.7(3) yes
F1 C1 C11 109.1(2) yes
C2 C1 C4 88.2(2) yes
C2 C1 C11 120.8(3) yes
C4 C1 C11 124.0(2) yes
F2 C2 C1 107.2(2) yes
F2 C2 C3 105.5(2) yes
F2 C2 C41 109.8(2) yes
C1 C2 C3 88.2(2) yes
C1 C2 C41 120.6(2) yes
C3 C2 C41 122.9(3) yes
F3B C3 F3A 108.1(3) yes
F3B C3 C2 118.2(3) yes
F3B C3 C4 116.5(2) yes
F3A C3 C2 112.1(2) yes
F3A C3 C4 111.4(3) yes
C2 C3 C4 89.7(3) yes
F4A C4 F4B 108.8(3) yes
F4A C4 C1 111.6(3) yes
F4A C4 C3 110.8(2) yes
F4B C4 C1 118.4(2) yes
F4B C4 C3 117.0(3) yes
C1 C4 C3 89.0(2) yes
C1 C11 C12 120.2(3) no
C1 C11 C16 120.9(3) no
C12 C11 C16 118.4(3) no
O17 C12 C11 115.6(3) no
O17 C12 C13 123.5(3) no
C11 C12 C13 120.8(3) no
C12 C13 C14 119.8(3) no
C12 C13 H13 120.1(4) ?
C14 C13 H13 120.1(4) ?
C13 C14 C15 119.9(3) no
C13 C14 H14 120.0(3) ?
C15 C14 H14 120.0(4) ?
N24 C15 C14 120.4(3) no
N24 C15 C16 119.4(3) no
C14 C15 C16 120.1(3) no
C11 C16 C15 120.9(3) no
C11 C16 H16 119.6(3) ?
C15 C16 H16 119.6(3) ?
O17 C18 C19 117.3(2) no
O17 C18 C23 121.7(3) no
C19 C18 C23 120.9(3) no
C18 C19 C20 119.0(3) no
C18 C19 H19 120.5(4) ?
C20 C19 H19 120.5(3) ?
C19 C20 C21 120.6(3) no
C19 C20 H20 119.7(3) ?
C21 C20 H20 119.7(4) ?
C20 C21 C22 119.5(4) no
C20 C21 H21 120.2(4) ?
C22 C21 H21 120.2(3) ?
C21 C22 C23 120.7(3) no
C21 C22 H22 119.6(4) ?
C23 C22 H22 119.6(4) ?
C18 C23 C22 119.2(3) no
C18 C23 H23 120.4(4) ?
C22 C23 H23 120.4(3) ?
O25 C25 N24 124.4(3) no
O25 C25 C26 128.8(3) no
N24 C25 C26 106.7(3) no
C25 C26 C27 130.4(3) no
C25 C26 C31 107.8(3) no
C27 C26 C31 121.8(3) no
C26 C27 C28 117.3(4) no
C26 C27 H27 121.4(4) ?
C28 C27 H27 121.4(4) ?
C27 C28 C29 121.6(4) no
C27 C28 H28 119.2(4) ?
C29 C28 H28 119.2(4) ?
C28 C29 C30 122.0(4) no
C28 C29 H29 119.0(5) ?
C30 C29 H29 119.0(5) ?
C29 C30 C31 116.2(4) no
C29 C30 H30 121.9(4) ?
C31 C30 H30 121.9(5) ?
C26 C31 C30 121.1(4) no
C26 C31 C32 109.1(3) no
C30 C31 C32 129.7(3) no
O32 C32 N24 125.3(3) no
O32 C32 C31 129.4(3) no
N24 C32 C31 105.3(3) no
C2 C41 C42 120.2(2) no
C2 C41 C46 121.4(3) no
C42 C41 C46 118.3(3) no
O47 C42 C41 115.3(2) no
O47 C42 C43 123.7(3) no
C41 C42 C43 120.8(3) no
C42 C43 C44 119.9(3) no
C42 C43 H43 120.1(3) ?
C44 C43 H43 120.1(3) ?
C43 C44 C45 119.8(3) no
C43 C44 H44 120.1(3) ?
C45 C44 H44 120.1(3) ?
N54 C45 C44 122.4(2) no
N54 C45 C46 117.4(3) no
C44 C45 C46 120.3(3) no
C41 C46 C45 121.0(3) no
C41 C46 H46 119.5(3) ?
C45 C46 H46 119.5(3) ?
O47 C48 C49 120.9(3) no
O47 C48 C53 117.5(3) no
C49 C48 C53 121.3(4) no
C48 C49 C50 118.9(4) no
C48 C49 H49 120.6(4) ?
C50 C49 H49 120.6(5) ?
C49 C50 C51 119.4(4) no
C49 C50 H50 120.3(5) ?
C51 C50 H50 120.3(5) ?
C50 C51 C52 121.2(5) no
C50 C51 H51 119.4(5) ?
C52 C51 H51 119.4(5) ?
C51 C52 C53 120.1(4) no
C51 C52 H52 120.0(5) ?
C53 C52 H52 120.0(5) ?
C48 C53 C52 119.1(4) no
C48 C53 H53 120.5(4) ?
C52 C53 H53 120.4(4) ?
O55 C55 N54 124.3(3) no
O55 C55 C56 130.0(2) no
N54 C55 C56 105.7(3) no
C55 C56 C57 129.5(3) no
C55 C56 C61 108.6(2) no
C57 C56 C61 121.8(3) no
C56 C57 C58 116.5(3) no
C56 C57 H57 121.7(4) ?
C58 C57 H57 121.7(3) ?
C57 C58 C59 122.0(3) no
C57 C58 H58 119.0(4) ?
C59 C58 H58 119.0(4) ?
C58 C59 C60 121.2(4) no
C58 C59 H59 119.4(3) ?
C60 C59 H59 119.4(4) ?
C59 C60 C61 116.9(3) no
C59 C60 H60 121.5(4) ?
C61 C60 H60 121.5(3) ?
C56 C61 C60 121.5(2) no
C56 C61 C62 108.6(3) no
C60 C61 C62 129.8(3) no
O62 C62 N54 124.8(2) no
O62 C62 C61 129.1(3) no
N54 C62 C61 106.0(2) no
C72 C71 H71A 109.5(8) ?
C72 C71 H71B 109.5(6) ?
C72 C71 H71C 109.5(7) ?
H71A C71 H71B 109.4(8) ?
H71A C71 H71C 109.5(6) ?
H71B C71 H71C 109.5(8) ?
O73 C72 C71 112.9(7) no
O73 C72 H72A 108.7(7) ?
O73 C72 H72B 108.7(8) ?
C71 C72 H72A 108.6(8) ?
C71 C72 H72B 108.5(7) ?
H72A C72 H72B 109.4(9) ?
O73 C74 C75 118.0(10) no
O73 C74 H74A 107.3(8) ?
O73 C74 H74B 107.0(10) ?
C75 C74 H74A 107.0(10) ?
C75 C74 H74B 107.0(10) ?
H74A C74 H74B 109.0(10) ?
C74 C75 H75A 110.0(10) ?
C74 C75 H75B 109.0(10) ?
C74 C75 H75C 110.0(10) ?
H75A C75 H75B 109.0(10) ?
H75A C75 H75C 110.0(10) ?
H75B C75 H75C 109.0(10) ?

loop_
_geom_bond_atom_site_label_1
_geom_bond_atom_site_label_2
_geom_bond_distance
_geom_bond_publ_flag
F1 C1 1.410(3) yes
F2 C2 1.395(3) yes
F3B C3 1.341(3) yes
F3A C3 1.350(4) yes
F4A C4 1.348(3) yes
F4B C4 1.328(4) yes
O17 C12 1.368(4) no
O17 C18 1.400(4) no
O25 C25 1.208(4) no
O32 C32 1.205(4) no
O47 C42 1.374(3) no
O47 C48 1.401(4) no
O55 C55 1.206(5) no
O62 C62 1.203(3) no
O73 C72 1.370(10) no
O73 C74 1.420(10) no
N24 C15 1.434(4) no
N24 C25 1.402(4) no
N24 C32 1.406(4) no
N54 C45 1.433(3) no
N54 C55 1.419(3) no
N54 C62 1.408(4) no
C1 C2 1.573(4) yes
C1 C4 1.560(4) yes
C1 C11 1.491(5) yes
C2 C3 1.552(5) yes
C2 C41 1.496(4) yes
C3 C4 1.541(5) yes
C11 C12 1.400(5) no
C11 C16 1.389(5) no
C12 C13 1.393(5) no
C13 C14 1.379(5) no
C13 H13 .950(3) ?
C14 C15 1.392(5) no
C14 H14 .950(4) ?
C15 C16 1.383(5) no
C16 H16 .950(3) ?
C18 C19 1.370(4) no
C18 C23 1.370(4) no
C19 C20 1.373(6) no
C19 H19 .950(3) ?
C20 C21 1.372(4) no
C20 H20 .950(4) ?
C21 C22 1.363(6) no
C21 H21 .950(4) ?
C22 C23 1.372(6) no
C22 H22 .950(3) ?
C23 H23 .950(4) ?
C25 C26 1.480(5) no
C26 C27 1.374(6) no
C26 C31 1.372(5) no
C27 C28 1.379(6) no
C27 H27 .950(4) ?
C28 C29 1.360(7) no
C28 H28 .950(5) ?
C29 C30 1.390(7) no
C29 H29 .950(4) ?
C30 C31 1.397(5) no
C30 H30 .950(4) ?
C31 C32 1.491(5) no
C41 C42 1.395(5) no
C41 C46 1.390(4) no
C42 C43 1.389(4) no
C43 C44 1.386(4) no
C43 H43 .950(3) ?
C44 C45 1.380(5) no
C44 H44 .950(3) ?
C45 C46 1.382(4) no
C46 H46 .950(3) ?
C48 C49 1.362(6) no
C48 C53 1.361(5) no
C49 C50 1.382(7) no
C49 H49 .950(4) ?
C50 C51 1.361(7) no
C50 H50 .950(5) ?
C51 C52 1.342(7) no
C51 H51 .950(5) ?
C52 C53 1.373(6) no
C52 H52 .950(4) ?
C53 H53 .950(4) ?
C55 C56 1.489(5) no
C56 C57 1.384(4) no
C56 C61 1.384(5) no
C57 C58 1.382(6) no
C57 H57 .950(4) ?
C58 C59 1.374(6) no
C58 H58 .950(3) ?
C59 C60 1.398(4) no
C59 H59 .950(4) ?
C60 C61 1.371(5) no
C60 H60 .950(4) ?
C61 C62 1.487(3) no
C71 C72 1.401(9) no
C71 H71A .950(8) ?
C71 H71B .950(9) ?
C71 H71C .950(8) ?
C72 H72A .950(9) ?
C72 H72B .950(9) ?
C74 C75 1.26(2) no
C74 H74A .950(10) ?
C74 H74B .950(10) ?
C75 H75A .950(9) ?
C75 H75B .950(10) ?
C75 H75C .950(10) ?

loop_
_geom_torsion_atom_site_label_1
_geom_torsion_atom_site_label_2
_geom_torsion_atom_site_label_3
_geom_torsion_atom_site_label_4
_geom_torsion
C18 O17 C12 C11 -154.49(0.26)
C18 O17 C12 C13 28.46(0.42)
C12 O17 C18 C19 -132.94(0.33)
C12 O17 C18 C23 50.39(0.45)
C48 O47 C42 C41 156.82(0.27)
C48 O47 C42 C43 -27.01(0.44)
C42 O47 C48 C49 -65.16(0.44)
C42 O47 C48 C53 121.79(0.33)
C25 N24 C15 C14 139.75(0.31)
C25 N24 C15 C16 -41.88(0.42)
C32 N24 C15 C14 -51.71(0.42)
C32 N24 C15 C16 126.66(0.32)
C15 N24 C25 O25 -8.49(0.53)
C15 N24 C25 C26 172.47(0.28)
C32 N24 C25 O25 -178.33(0.34)
C32 N24 C25 C26 2.62(0.37)
C15 N24 C32 O32 6.78(0.54)
C15 N24 C32 C31 -172.66(0.28)
C25 N24 C32 O32 176.66(0.35)
C25 N24 C32 C31 -2.79(0.36)
C55 N54 C45 C44 52.63(0.44)
C55 N54 C45 C46 -127.13(0.33)
C62 N54 C45 C44 -134.24(0.32)
C62 N54 C45 C46 46.00(0.41)
C45 N54 C55 O55 -5.08(0.53)
C45 N54 C55 C56 173.80(0.27)
C62 N54 C55 O55 -179.00(0.34)
C62 N54 C55 C56 -0.12(0.35)
C45 N54 C62 O62 6.64(0.48)
C45 N54 C62 C61 -173.76(0.26)
C55 N54 C62 O62 -179.44(0.31)
C55 N54 C62 C61 0.17(0.34)
F1 C1 C2 F2 165.89(0.22)
F1 C1 C2 C3 -88.41(0.24)
F1 C1 C2 C41 39.40(0.36)
C4 C1 C2 F2 -89.27(0.25)
C4 C1 C2 C3 16.43(0.23)
C4 C1 C2 C41 144.24(0.29)
C11 C1 C2 F2 40.04(0.34)
C11 C1 C2 C3 145.73(0.27)
C11 C1 C2 C41 -86.46(0.35)
F1 C1 C4 F4A -156.91(0.23)
F1 C1 C4 F4B -29.47(0.38)
F1 C1 C4 C3 91.04(0.24)
C2 C1 C4 F4A 95.50(0.27)
C2 C1 C4 F4B -137.05(0.31)
C2 C1 C4 C3 -16.54(0.22)
C11 C1 C4 F4A -31.12(0.37)
C11 C1 C4 F4B 96.32(0.36)
C11 C1 C4 C3 -143.17(0.27)
F1 C1 C11 C12 70.90(0.34)
F1 C1 C11 C16 -101.15(0.29)
C2 C1 C11 C12 -164.00(0.26)
C2 C1 C11 C16 23.96(0.39)
C4 C1 C11 C12 -52.98(0.37)
C4 C1 C11 C16 134.98(0.29)
F2 C2 C3 F3B -29.46(0.37)
F2 C2 C3 F3A -156.22(0.23)
F2 C2 C3 C4 90.73(0.23)
C1 C2 C3 F3B -136.82(0.29)
C1 C2 C3 F3A 96.41(0.26)
C1 C2 C3 C4 -16.63(0.22)
C41 C2 C3 F3B 97.26(0.34)
C41 C2 C3 F3A -29.51(0.35)
C41 C2 C3 C4 -142.55(0.25)
F2 C2 C41 C42 73.74(0.35)
F2 C2 C41 C46 -102.34(0.30)
C1 C2 C41 C42 -160.96(0.28)
C1 C2 C41 C46 22.97(0.43)
C3 C2 C41 C42 -51.10(0.38)
C3 C2 C41 C46 132.82(0.30)
F3B C3 C4 F4A 25.67(0.40)
F3B C3 C4 F4B -99.82(0.33)
F3B C3 C4 C1 138.48(0.28)
F3A C3 C4 F4A 150.23(0.26)
F3A C3 C4 F4B 24.74(0.37)
F3A C3 C4 C1 -96.96(0.27)
C2 C3 C4 F4A -96.05(0.27)
C2 C3 C4 F4B 138.46(0.26)
C2 C3 C4 C1 16.76(0.22)
C1 C11 C12 O17 10.56(0.38)
C1 C11 C12 C13 -172.31(0.26)
C16 C11 C12 O17 -177.20(0.24)
C16 C11 C12 C13 -0.07(0.42)
C1 C11 C16 C15 170.43(0.25)
C12 C11 C16 C15 -1.76(0.41)
O17 C12 C13 C14 178.62(0.26)
C11 C12 C13 C14 1.72(0.43)
C12 C13 C14 C15 -1.57(0.43)
C13 C14 C15 N24 178.13(0.26)
C13 C14 C15 C16 -0.23(0.44)
N24 C15 C16 C11 -176.45(0.25)
C14 C15 C16 C11 1.92(0.42)
O17 C18 C19 C20 -176.21(0.34)
C23 C18 C19 C20 0.49(0.57)
O17 C18 C23 C22 176.41(0.37)
C19 C18 C23 C22 -0.14(0.61)
C18 C19 C20 C21 -0.79(0.63)
C19 C20 C21 C22 0.73(0.71)
C20 C21 C22 C23 -0.37(0.74)
C21 C22 C23 C18 0.08(0.67)
O25 C25 C26 C27 1.35(0.66)
O25 C25 C26 C31 179.67(0.37)
N24 C25 C26 C27 -179.66(0.36)
N24 C25 C26 C31 -1.34(0.38)
C25 C26 C27 C28 179.90(0.39)
C31 C26 C27 C28 1.78(0.56)
C25 C26 C31 C30 179.49(0.35)
C25 C26 C31 C32 -0.35(0.40)
C27 C26 C31 C30 -2.01(0.57)
C27 C26 C31 C32 178.14(0.33)
C26 C27 C28 C29 -0.08(0.64)
C27 C28 C29 C30 -1.43(0.71)
C28 C29 C30 C31 1.20(0.67)
C29 C30 C31 C26 0.48(0.59)
C29 C30 C31 C32 -179.71(0.39)
C26 C31 C32 O32 -177.52(0.37)
C26 C31 C32 N24 1.90(0.38)
C30 C31 C32 O32 2.65(0.67)
C30 C31 C32 N24 -177.93(0.38)
C2 C41 C42 O47 -0.03(0.50)
C2 C41 C42 C43 -176.33(0.29)
C46 C41 C42 O47 176.16(0.27)
C46 C41 C42 C43 -0.13(0.45)
C2 C41 C46 C45 173.91(0.28)
C42 C41 C46 C45 -2.24(0.45)
O47 C42 C43 C44 -173.79(0.29)
C41 C42 C43 C44 2.17(0.48)
C42 C43 C44 C45 -1.86(0.48)
C43 C44 C45 N54 179.76(0.28)
C43 C44 C45 C46 -0.48(0.48)
N54 C45 C46 C41 -177.66(0.27)
C44 C45 C46 C41 2.58(0.47)
O47 C48 C49 C50 -175.16(0.38)
C53 C48 C49 C50 -2.37(0.63)
O47 C48 C53 C52 174.12(0.35)
C49 C48 C53 C52 1.10(0.60)
C48 C49 C50 C51 1.46(0.71)
C49 C50 C51 C52 0.74(0.78)
C50 C51 C52 C53 -2.04(0.76)
C51 C52 C53 C48 1.13(0.67)
O55 C55 C56 C57 1.84(0.65)
O55 C55 C56 C61 178.81(0.38)
N54 C55 C56 C57 -176.95(0.35)
N54 C55 C56 C61 0.00(0.77)
C55 C56 C57 C58 176.51(0.35)
C61 C56 C57 C58 -0.11(0.52)
C55 C56 C61 C60 -176.92(0.30)
C55 C56 C61 C62 0.08(0.36)
C57 C56 C61 C60 0.33(0.51)
C57 C56 C61 C62 177.33(0.31)
C56 C57 C58 C59 0.02(0.72)
C57 C58 C59 C60 -0.16(0.60)
C58 C59 C60 C61 0.36(0.52)
C59 C60 C61 C56 -0.44(0.48)
C59 C60 C61 C62 -176.74(0.32)
C56 C61 C62 O62 179.43(0.33)
C56 C61 C62 N54 -0.15(0.32)
C60 C61 C62 O62 -3.90(0.57)
C60 C61 C62 N54 176.52(0.32)
